data_4020938
loop_
_publ_author_name
'Daniel B. Werz'
'Rolf Gleiter'
'Frank Rominger'

_publ_section_title
;
 Cyclic Tetra- and Hexaynes Containing 1,4-Donor-Substituted
 Butadiyne Units: Synthesis and Supramolecular Organization
;
_journal_name_full 'Journal of Organic Chemistry'
_journal_page_first 2945
_journal_page_last 2952
_journal_paper_doi 10.1021/jo035882+
_journal_volume 69
_journal_year 2004
_chemical_formula_sum 'C31 H32 S6'
_chemical_formula_weight 596.93
_space_group_IT_number 2
_symmetry_cell_setting triclinic
_symmetry_space_group_name_Hall '-P 1'
_symmetry_space_group_name_H-M 'P -1'
_cell_angle_alpha 81.7440(10)
_cell_angle_beta 84.1480(10)
_cell_angle_gamma 66.1590(10)
_cell_formula_units_Z 4
_cell_length_a 13.5312(2)
_cell_length_b 14.47880(10)
_cell_length_c 18.0220(2)
_cell_measurement_temperature 200(2)
_cell_volume 3192.28(6)
_diffrn_ambient_temperature 200(2)
_exptl_crystal_density_diffrn 1.242
_cod_depositor_comments
;
The following automatic conversions were performed:
'_symmetry_cell_setting' value 'Triclinic' changed to 'triclinic'
according to '/home/saulius/struct/CIF-dictionaries/cif_core.dic'
dictionary named 'cif_core.dic' version 2.4.1 from 2010-06-29.

Automatic conversion script
Id: cif_fix_enum 1527 2010-12-29 10:47:43Z saulius 
;
_cod_database_code 4020938

loop_
_symmetry_equiv_pos_as_xyz
'x, y, z'
'-x, -y, -z'

loop_
_atom_site_label
_atom_site_type_symbol
_atom_site_fract_x
_atom_site_fract_y
_atom_site_fract_z
_atom_site_U_iso_or_equiv
_atom_site_adp_type
_atom_site_occupancy
_atom_site_symmetry_multiplicity
_atom_site_calc_flag
_atom_site_refinement_flags
_atom_site_disorder_assembly
_atom_site_disorder_group
S1_1 S 0.55930(6) 0.69069(6) 0.13951(4) 0.0563(2) Uani 1 1 d . . .
S2_1 S 0.23824(8) 0.40046(7) 0.23331(6) 0.0787(3) Uani 1 1 d . . .
S3_1 S -0.19002(8) 0.70618(7) 0.01582(6) 0.0814(3) Uani 1 1 d . . .
S4_1 S -0.57291(8) 1.16661(7) 0.14179(7) 0.0896(3) Uani 1 1 d . . .
S5_1 S -0.29813(7) 1.47373(7) 0.01136(6) 0.0815(3) Uani 1 1 d . . .
S6_1 S 0.15425(7) 1.14337(6) 0.22125(5) 0.0630(2) Uani 1 1 d . . .
C2_1 C 0.4796(2) 0.6263(2) 0.16275(16) 0.0503(7) Uani 1 1 d . . .
C3_1 C 0.4238(2) 0.5783(2) 0.17826(16) 0.0513(7) Uani 1 1 d . . .
C4_1 C 0.3614(3) 0.5241(2) 0.19414(16) 0.0549(8) Uani 1 1 d . . .
C5_1 C 0.3068(3) 0.4750(2) 0.20745(18) 0.0626(8) Uani 1 1 d . . .
C7_1 C 0.1485(3) 0.4351(3) 0.1590(2) 0.0767(11) Uani 1 1 d . . .
H7A_1 H 0.1916 0.4240 0.1109 0.092 Uiso 1 1 calc R . .
H7B_1 H 0.1091 0.3896 0.1657 0.092 Uiso 1 1 calc R . .
C8_1 C 0.0672(3) 0.5436(3) 0.15409(19) 0.0717(10) Uani 1 1 d . . .
H8A_1 H 0.1060 0.5896 0.1438 0.086 Uiso 1 1 calc R . .
H8B_1 H 0.0266 0.5564 0.2031 0.086 Uiso 1 1 calc R . .
C9_1 C -0.0121(3) 0.5680(3) 0.0933(2) 0.0766(10) Uani 1 1 d . . .
H9A_1 H 0.0274 0.5604 0.0437 0.092 Uiso 1 1 calc R . .
H9B_1 H -0.0478 0.5194 0.1015 0.092 Uiso 1 1 calc R . .
C10_1 C -0.0960(3) 0.6739(3) 0.09362(19) 0.0815(11) Uani 1 1 d . . .
H10A_1 H -0.0601 0.7223 0.0878 0.098 Uiso 1 1 calc R . .
H10B_1 H -0.1378 0.6806 0.1424 0.098 Uiso 1 1 calc R . .
C12_1 C -0.2833(3) 0.8166(3) 0.03961(19) 0.0685(9) Uani 1 1 d . . .
C13_1 C -0.3480(3) 0.8960(3) 0.05764(19) 0.0669(9) Uani 1 1 d . . .
C14_1 C -0.4210(3) 0.9862(3) 0.0812(2) 0.0694(9) Uani 1 1 d . . .
C15_1 C -0.4830(3) 1.0632(3) 0.1048(2) 0.0727(10) Uani 1 1 d . . .
C17_1 C -0.4868(3) 1.2372(2) 0.1463(2) 0.0735(10) Uani 1 1 d . . .
H17A_1 H -0.5251 1.2930 0.1780 0.088 Uiso 1 1 calc R . .
H17B_1 H -0.4194 1.1909 0.1709 0.088 Uiso 1 1 calc R . .
C18_1 C -0.4582(3) 1.2807(3) 0.07142(19) 0.0676(9) Uani 1 1 d . . .
H18A_1 H -0.5250 1.3245 0.0452 0.081 Uiso 1 1 calc R . .
H18B_1 H -0.4148 1.2252 0.0406 0.081 Uiso 1 1 calc R . .
C19_1 C -0.3931(2) 1.3435(2) 0.08102(17) 0.0558(8) Uani 1 1 d . . .
H19A_1 H -0.4371 1.3996 0.1112 0.067 Uiso 1 1 calc R . .
H19B_1 H -0.3273 1.2999 0.1084 0.067 Uiso 1 1 calc R . .
C20_1 C -0.3610(3) 1.3869(3) 0.00563(17) 0.0720(10) Uani 1 1 d . . .
H20A_1 H -0.4263 1.4226 -0.0239 0.086 Uiso 1 1 calc R . .
H20B_1 H -0.3104 1.3301 -0.0217 0.086 Uiso 1 1 calc R . .
C22_1 C -0.1903(3) 1.3976(2) 0.05951(18) 0.0596(8) Uani 1 1 d . . .
C23_1 C -0.1130(3) 1.3436(2) 0.09502(18) 0.0544(8) Uani 1 1 d . . .
C24_1 C -0.0260(3) 1.2804(2) 0.13578(18) 0.0530(7) Uani 1 1 d . . .
C25_1 C 0.0496(3) 1.2226(2) 0.17061(17) 0.0538(8) Uani 1 1 d . . .
C27_1 C 0.2248(2) 1.0456(2) 0.15827(16) 0.0527(7) Uani 1 1 d . . .
H27A_1 H 0.1755 1.0152 0.1461 0.063 Uiso 1 1 calc R . .
H27B_1 H 0.2488 1.0761 0.1109 0.063 Uiso 1 1 calc R . .
C28_1 C 0.3214(2) 0.9648(2) 0.19711(15) 0.0490(7) Uani 1 1 d . . .
H28A_1 H 0.2966 0.9379 0.2457 0.059 Uiso 1 1 calc R . .
H28B_1 H 0.3708 0.9959 0.2077 0.059 Uiso 1 1 calc R . .
C29_1 C 0.3833(2) 0.8773(2) 0.15053(15) 0.0481(7) Uani 1 1 d . . .
H29A_1 H 0.3364 0.8418 0.1438 0.058 Uiso 1 1 calc R . .
H29B_1 H 0.4032 0.9044 0.1003 0.058 Uiso 1 1 calc R . .
C30_1 C 0.4846(2) 0.8029(2) 0.18827(16) 0.0524(7) Uani 1 1 d . . .
H30A_1 H 0.4644 0.7808 0.2400 0.063 Uiso 1 1 calc R . .
H30B_1 H 0.5328 0.8383 0.1919 0.063 Uiso 1 1 calc R . .
S1_2 S 0.18128(8) 0.48357(7) 0.48368(6) 0.0826(3) Uani 1 1 d D . .
C2_2 C 0.2702(3) 0.5375(2) 0.46236(19) 0.0664(9) Uani 1 1 d D . .
C3_2 C 0.3361(3) 0.5740(2) 0.44846(19) 0.0664(9) Uani 1 1 d . . .
C4_2 C 0.4138(3) 0.6132(2) 0.43062(19) 0.0646(9) Uani 1 1 d . . .
C5_2 C 0.4820(3) 0.6474(2) 0.41500(19) 0.0641(9) Uani 1 1 d . . .
S2_2 S 0.58344(7) 0.68523(6) 0.38830(5) 0.0691(3) Uani 1 1 d . . .
C7_2 C 0.5376(2) 0.8039(2) 0.42951(17) 0.0613(8) Uani 1 1 d . . .
H7A_2 H 0.5177 0.7915 0.4833 0.074 Uiso 1 1 calc R . .
H7B_2 H 0.5985 0.8259 0.4265 0.074 Uiso 1 1 calc R . .
C8_2 C 0.4424(2) 0.8889(2) 0.39269(16) 0.0542(8) Uani 1 1 d . . .
H8A_2 H 0.3822 0.8665 0.3933 0.065 Uiso 1 1 calc R . .
H8B_2 H 0.4631 0.9049 0.3396 0.065 Uiso 1 1 calc R . .
C9_2 C 0.4043(2) 0.9840(2) 0.43228(16) 0.0539(8) Uani 1 1 d . . .
H9A_2 H 0.3776 0.9697 0.4840 0.065 Uiso 1 1 calc R . .
H9B_2 H 0.4661 1.0031 0.4355 0.065 Uiso 1 1 calc R . .
C10_2 C 0.3149(2) 1.0720(2) 0.39122(16) 0.0547(8) Uani 1 1 d . . .
H10A_2 H 0.2537 1.0527 0.3860 0.066 Uiso 1 1 calc R . .
H10B_2 H 0.3421 1.0896 0.3404 0.066 Uiso 1 1 calc R . .
S3_2 S 0.26954(7) 1.18073(7) 0.44464(5) 0.0657(2) Uani 1 1 d . . .
C12_2 C 0.1593(3) 1.2605(2) 0.39910(17) 0.0541(8) Uani 1 1 d . . .
C13_2 C 0.0800(3) 1.3169(2) 0.36699(17) 0.0537(8) Uani 1 1 d . . .
C14_2 C -0.0092(3) 1.3810(2) 0.32991(17) 0.0535(8) Uani 1 1 d . . .
C15_2 C -0.0878(3) 1.4377(2) 0.29675(18) 0.0585(8) Uani 1 1 d D A .
S4_2 S -0.19738(7) 1.51555(7) 0.25053(5) 0.0711(3) Uani 1 1 d D . .
C17_2 C -0.2983(6) 1.4727(5) 0.3011(5) 0.049(2) Uani 0.474(8) 1 d PD A 1
H17A_2 H -0.3014 1.4800 0.3552 0.059 Uiso 0.474(8) 1 calc PR A 1
H17B_2 H -0.3707 1.5145 0.2815 0.059 Uiso 0.474(8) 1 calc PR A 1
C18_2 C -0.2659(5) 1.3587(5) 0.2902(5) 0.052(2) Uani 0.474(8) 1 d PD A 1
H18A_2 H -0.2340 1.3450 0.2390 0.062 Uiso 0.474(8) 1 calc PR A 1
H18B_2 H -0.2129 1.3133 0.3271 0.062 Uiso 0.474(8) 1 calc PR A 1
C19_2 C -0.3715(13) 1.3429(11) 0.3027(9) 0.151(6) Uani 0.474(8) 1 d PD A 1
H19A_2 H -0.4169 1.3861 0.2610 0.182 Uiso 0.474(8) 1 calc PR A 1
H19B_2 H -0.3524 1.2718 0.2934 0.182 Uiso 0.474(8) 1 calc PR A 1
C20_2 C -0.4408(15) 1.3574(13) 0.3668(9) 0.170(9) Uani 0.474(8) 1 d PD A 1
H20A_2 H -0.4755 1.4311 0.3717 0.204 Uiso 0.474(8) 1 calc PR A 1
H20B_2 H -0.3969 1.3240 0.4112 0.204 Uiso 0.474(8) 1 calc PR A 1
S5_2 S -0.54905(8) 1.30835(8) 0.36902(5) 0.0806(3) Uani 1 1 d D . .
C22_2 C -0.4752(3) 1.1898(3) 0.34946(19) 0.0754(10) Uani 1 1 d D A .
C23_2 C -0.4215(3) 1.1045(4) 0.3347(2) 0.0769(11) Uani 1 1 d . . .
C24_2 C -0.3601(3) 1.0076(4) 0.3175(2) 0.0768(10) Uani 1 1 d . A .
C25_2 C -0.3055(3) 0.9236(4) 0.3016(2) 0.0826(11) Uani 1 1 d D . .
S6_2 S -0.23484(9) 0.80705(10) 0.27715(6) 0.1077(4) Uani 1 1 d D A .
C27_2 C -0.1325(6) 0.7853(5) 0.3524(4) 0.063(2) Uani 0.519(9) 1 d PD A 1
H27A_2 H -0.0933 0.8306 0.3394 0.076 Uiso 0.519(9) 1 calc PR A 1
H27B_2 H -0.1695 0.7972 0.4025 0.076 Uiso 0.519(9) 1 calc PR A 1
C28_2 C -0.0574(6) 0.6766(5) 0.3506(4) 0.061(2) Uani 0.519(9) 1 d PD A 1
H28A_2 H -0.0165 0.6656 0.3016 0.074 Uiso 0.519(9) 1 calc PR A 1
H28B_2 H -0.0972 0.6315 0.3602 0.074 Uiso 0.519(9) 1 calc PR A 1
C29_2 C 0.0209(3) 0.6575(3) 0.41639(19) 0.0795(11) Uani 1 1 d D . .
H29A_2 H 0.0650 0.6987 0.4062 0.095 Uiso 0.519(9) 1 calc PR A 1
H29B_2 H -0.0187 0.6693 0.4658 0.095 Uiso 0.519(9) 1 calc PR A 1
H29C_2 H 0.0734 0.6855 0.4262 0.095 Uiso 0.481(9) 1 calc PR A 2
H29D_2 H -0.0245 0.6593 0.4633 0.095 Uiso 0.481(9) 1 calc PR A 2
C30_2 C 0.0865(3) 0.5472(3) 0.4101(2) 0.0866(12) Uani 1 1 d D A .
H30A_2 H 0.1273 0.5405 0.3610 0.104 Uiso 1 1 calc R . .
H30B_2 H 0.0368 0.5123 0.4110 0.104 Uiso 1 1 calc R . .
C17B_2 C -0.2760(8) 1.4352(9) 0.2621(6) 0.107(4) Uani 0.526(8) 1 d PD A 2
H17C_2 H -0.3430 1.4711 0.2344 0.128 Uiso 0.526(8) 1 calc PR A 2
H17D_2 H -0.2331 1.3714 0.2396 0.128 Uiso 0.526(8) 1 calc PR A 2
C18B_2 C -0.3047(9) 1.4100(10) 0.3400(7) 0.142(5) Uani 0.526(8) 1 d PD A 2
H18C_2 H -0.3584 1.4728 0.3592 0.170 Uiso 0.526(8) 1 calc PR A 2
H18D_2 H -0.2393 1.3873 0.3692 0.170 Uiso 0.526(8) 1 calc PR A 2
C19B_2 C -0.3528(6) 1.3255(7) 0.3558(6) 0.066(2) Uani 0.526(8) 1 d PD A 2
H19C_2 H -0.3060 1.2643 0.3315 0.080 Uiso 0.526(8) 1 calc PR A 2
H19D_2 H -0.3593 1.3057 0.4105 0.080 Uiso 0.526(8) 1 calc PR A 2
C20B_2 C -0.4653(5) 1.3752(6) 0.3219(4) 0.049(2) Uani 0.526(8) 1 d PD A 2
H20C_2 H -0.4581 1.3700 0.2673 0.059 Uiso 0.526(8) 1 calc PR A 2
H20D_2 H -0.4995 1.4480 0.3297 0.059 Uiso 0.526(8) 1 calc PR A 2
C27B_2 C -0.1550(5) 0.7169(5) 0.3538(4) 0.058(2) Uani 0.481(9) 1 d PD A 2
H27C_2 H -0.1982 0.7262 0.4020 0.070 Uiso 0.481(9) 1 calc PR A 2
H27D_2 H -0.1336 0.6460 0.3431 0.070 Uiso 0.481(9) 1 calc PR A 2
C28B_2 C -0.0563(6) 0.7391(7) 0.3580(4) 0.061(2) Uani 0.481(9) 1 d PD A 2
H28C_2 H -0.0781 0.8078 0.3734 0.073 Uiso 0.481(9) 1 calc PR A 2
H28D_2 H -0.0182 0.7373 0.3080 0.073 Uiso 0.481(9) 1 calc PR A 2
C50 C -0.0813(4) 1.0426(3) 0.2421(3) 0.1137(15) Uani 1 1 d D . .
H50A H -0.1309 1.0335 0.2106 0.171 Uiso 0.50 1 calc PR . .
H50B H -0.0600 1.0972 0.2176 0.171 Uiso 0.50 1 calc PR . .
H50C H -0.1176 1.0605 0.2910 0.171 Uiso 0.50 1 calc PR . .
H50D H -0.0747 1.0939 0.2689 0.171 Uiso 0.50 1 calc PR . .
H50E H -0.1456 1.0303 0.2619 0.171 Uiso 0.50 1 calc PR . .
H50F H -0.0881 1.0669 0.1885 0.171 Uiso 0.50 1 calc PR . .
C51 C 0.0170(3) 0.9459(3) 0.2528(2) 0.0763(10) Uani 1 1 d D . .
C52 C 0.0522(4) 0.8767(4) 0.1990(2) 0.0946(13) Uani 1 1 d D . .
H52 H 0.0142 0.8913 0.1544 0.113 Uiso 1 1 calc R . .
C53 C 0.1430(4) 0.7865(4) 0.2113(2) 0.1000(14) Uani 1 1 d D . .
H53 H 0.1663 0.7397 0.1748 0.120 Uiso 1 1 calc R . .
C54 C 0.1988(4) 0.7644(3) 0.2744(3) 0.0926(12) Uani 1 1 d D . .
H54 H 0.2602 0.7023 0.2822 0.111 Uiso 1 1 calc R . .
C55 C 0.1663(3) 0.8315(3) 0.3261(2) 0.0830(11) Uani 1 1 d D . .
H55 H 0.2055 0.8164 0.3702 0.100 Uiso 1 1 calc R . .
C56 C 0.0772(3) 0.9212(3) 0.3152(2) 0.0759(10) Uani 1 1 d D . .
H56 H 0.0565 0.9675 0.3518 0.091 Uiso 1 1 calc R . .
C60 C -0.1859(12) 1.0625(14) 0.0273(11) 0.166(10) Uani 0.50 1 d PD . .
H60A H -0.1987 1.0505 0.0816 0.249 Uiso 0.25 1 calc PR . .
H60B H -0.2202 1.0290 0.0014 0.249 Uiso 0.25 1 calc PR . .
H60C H -0.2167 1.1357 0.0112 0.249 Uiso 0.25 1 calc PR . .
H60D H -0.2250 1.0929 -0.0188 0.249 Uiso 0.25 1 calc PR . .
H60E H -0.2035 1.1145 0.0614 0.249 Uiso 0.25 1 calc PR . .
H60F H -0.2070 1.0077 0.0516 0.249 Uiso 0.25 1 calc PR . .
C61 C -0.0713(5) 1.0218(5) 0.0090(4) 0.069(2) Uani 0.50 1 d PGD . .
C62 C -0.0210(8) 1.0879(4) 0.0122(4) 0.109(5) Uani 0.50 1 d PGD . .
H62 H -0.0622 1.1544 0.0257 0.131 Uiso 0.50 1 calc PR . .
C63 C 0.0896(9) 1.0567(8) -0.0043(4) 0.092(3) Uani 0.50 1 d PGD . .
H63 H 0.1239 1.1018 -0.0021 0.110 Uiso 0.50 1 calc PR . .
C64 C 0.1499(6) 0.9593(9) -0.0240(5) 0.114(6) Uani 0.50 1 d PGD . .
H64 H 0.2254 0.9380 -0.0352 0.136 Uiso 0.50 1 calc PR . .
C65 C 0.0996(7) 0.8932(5) -0.0272(4) 0.107(4) Uani 0.50 1 d PGD . .
H65 H 0.1408 0.8267 -0.0406 0.128 Uiso 0.50 1 calc PR . .
C66 C -0.0110(7) 0.9244(4) -0.0107(3) 0.059(3) Uani 0.50 1 d PGD . .
H66 H -0.0453 0.8793 -0.0129 0.071 Uiso 0.50 1 calc PR . .
C70 C -0.1346(13) 1.1635(13) 0.4513(12) 0.245(12) Uani 0.50 1 d PD . .
H70A H -0.2041 1.1586 0.4666 0.367 Uiso 0.25 1 calc PR . .
H70B H -0.1259 1.1706 0.3964 0.367 Uiso 0.25 1 calc PR . .
H70C H -0.1327 1.2229 0.4703 0.367 Uiso 0.25 1 calc PR . .
H70D H -0.1043 1.2095 0.4223 0.367 Uiso 0.25 1 calc PR . .
H70E H -0.1825 1.1975 0.4924 0.367 Uiso 0.25 1 calc PR . .
H70F H -0.1757 1.1452 0.4186 0.367 Uiso 0.25 1 calc PR . .
C71 C -0.0485(9) 1.0735(4) 0.4816(5) 0.102(4) Uani 0.50 1 d PGD . .
C72 C 0.0553(10) 1.0564(9) 0.4998(5) 0.109(7) Uani 0.50 1 d PGD . .
H72 H 0.0786 1.1108 0.4934 0.130 Uiso 0.50 1 calc PR . .
C73 C 0.1251(6) 0.9594(12) 0.5275(6) 0.200(14) Uani 0.50 1 d PGD . .
H73 H 0.1960 0.9477 0.5399 0.240 Uiso 0.50 1 calc PR . .
C74 C 0.0910(10) 0.8797(7) 0.5368(7) 0.187(13) Uani 0.50 1 d PGD . .
H74 H 0.1387 0.8135 0.5557 0.225 Uiso 0.50 1 calc PR . .
C75 C -0.0128(11) 0.8969(6) 0.5185(7) 0.091(4) Uani 0.50 1 d PGD . .
H75 H -0.0361 0.8424 0.5249 0.109 Uiso 0.50 1 calc PR . .
C76 C -0.0826(6) 0.9938(9) 0.4909(6) 0.130(7) Uani 0.50 1 d PGD . .
H76 H -0.1535 1.0056 0.4784 0.156 Uiso 0.50 1 calc PR . .

loop_
_atom_site_aniso_label
_atom_site_aniso_U_11
_atom_site_aniso_U_22
_atom_site_aniso_U_33
_atom_site_aniso_U_23
_atom_site_aniso_U_13
_atom_site_aniso_U_12
S1_1 0.0544(5) 0.0554(5) 0.0637(5) -0.0071(4) -0.0033(4) -0.0263(4)
S2_1 0.0872(7) 0.0701(6) 0.0897(7) -0.0158(5) 0.0292(6) -0.0477(5)
S3_1 0.0785(6) 0.0778(6) 0.0880(7) -0.0296(5) 0.0190(5) -0.0297(5)
S4_1 0.0690(6) 0.0736(6) 0.1409(9) -0.0393(6) 0.0302(6) -0.0425(5)
S5_1 0.0637(6) 0.0737(6) 0.0879(7) 0.0311(5) -0.0042(5) -0.0206(5)
S6_1 0.0629(5) 0.0635(5) 0.0644(5) -0.0145(4) -0.0138(4) -0.0220(4)
C2_1 0.0548(18) 0.0440(17) 0.0510(18) -0.0028(14) -0.0110(14) -0.0172(15)
C3_1 0.0569(18) 0.0432(17) 0.0528(18) -0.0083(14) -0.0021(15) -0.0178(16)
C4_1 0.0619(19) 0.0502(18) 0.0560(19) -0.0095(15) 0.0009(15) -0.0254(17)
C5_1 0.068(2) 0.055(2) 0.067(2) -0.0174(16) 0.0134(17) -0.0276(18)
C7_1 0.081(2) 0.069(2) 0.097(3) -0.031(2) 0.034(2) -0.049(2)
C8_1 0.076(2) 0.090(3) 0.072(2) -0.013(2) 0.0085(19) -0.057(2)
C9_1 0.082(2) 0.070(2) 0.089(3) -0.033(2) 0.033(2) -0.044(2)
C10_1 0.103(3) 0.066(2) 0.070(2) -0.0143(19) 0.009(2) -0.028(2)
C12_1 0.071(2) 0.071(2) 0.072(2) -0.012(2) 0.0116(19) -0.039(2)
C13_1 0.069(2) 0.068(2) 0.075(2) -0.016(2) 0.0075(19) -0.040(2)
C14_1 0.070(2) 0.067(2) 0.087(3) -0.016(2) 0.006(2) -0.042(2)
C15_1 0.067(2) 0.067(2) 0.099(3) -0.021(2) 0.008(2) -0.041(2)
C17_1 0.084(2) 0.059(2) 0.087(3) -0.0226(19) 0.010(2) -0.038(2)
C18_1 0.062(2) 0.067(2) 0.071(2) -0.0160(18) -0.0060(17) -0.0196(18)
C19_1 0.0506(17) 0.0567(19) 0.064(2) -0.0121(16) 0.0007(15) -0.0242(16)
C20_1 0.061(2) 0.087(3) 0.054(2) -0.0008(18) -0.0095(16) -0.0157(19)
C22_1 0.0534(19) 0.055(2) 0.068(2) 0.0027(17) 0.0049(17) -0.0240(17)
C23_1 0.0559(19) 0.0474(18) 0.067(2) -0.0061(16) 0.0030(17) -0.0291(17)
C24_1 0.0547(19) 0.0471(18) 0.065(2) -0.0114(16) 0.0015(17) -0.0280(16)
C25_1 0.0558(19) 0.0491(18) 0.066(2) -0.0135(16) -0.0007(16) -0.0284(16)
C27_1 0.0576(18) 0.0546(18) 0.0509(18) -0.0064(14) -0.0132(15) -0.0248(15)
C28_1 0.0561(18) 0.0502(17) 0.0465(17) -0.0003(14) -0.0093(14) -0.0273(15)
C29_1 0.0548(17) 0.0513(17) 0.0471(16) -0.0008(14) -0.0100(14) -0.0298(15)
C30_1 0.0608(18) 0.0497(17) 0.0533(18) -0.0041(14) -0.0132(15) -0.0268(15)
S1_2 0.0777(6) 0.0712(6) 0.1047(8) -0.0123(5) 0.0029(6) -0.0364(5)
C2_2 0.061(2) 0.057(2) 0.081(2) -0.0120(18) -0.0081(18) -0.0204(18)
C3_2 0.067(2) 0.058(2) 0.073(2) -0.0056(17) -0.0193(18) -0.0204(19)
C4_2 0.066(2) 0.054(2) 0.069(2) -0.0063(17) -0.0182(18) -0.0162(19)
C5_2 0.064(2) 0.054(2) 0.070(2) 0.0025(16) -0.0214(18) -0.0175(18)
S2_2 0.0595(5) 0.0595(5) 0.0822(6) 0.0025(5) -0.0143(5) -0.0183(4)
C7_2 0.065(2) 0.065(2) 0.0587(19) 0.0026(16) -0.0205(16) -0.0299(18)
C8_2 0.0557(18) 0.063(2) 0.0483(17) -0.0021(15) -0.0160(14) -0.0262(16)
C9_2 0.0566(18) 0.071(2) 0.0440(16) -0.0066(15) -0.0072(14) -0.0346(17)
C10_2 0.0555(18) 0.062(2) 0.0514(18) -0.0109(15) -0.0089(15) -0.0251(16)
S3_2 0.0603(5) 0.0789(6) 0.0637(5) -0.0270(5) -0.0068(4) -0.0266(5)
C12_2 0.0522(19) 0.063(2) 0.0580(19) -0.0206(16) 0.0112(16) -0.0327(17)
C13_2 0.056(2) 0.059(2) 0.0558(19) -0.0184(16) 0.0091(17) -0.0313(18)
C14_2 0.056(2) 0.056(2) 0.057(2) -0.0127(16) 0.0069(17) -0.0322(18)
C15_2 0.064(2) 0.056(2) 0.065(2) -0.0159(17) 0.0084(18) -0.0337(18)
S4_2 0.0701(6) 0.0626(5) 0.0829(6) 0.0062(5) -0.0092(5) -0.0321(5)
C17_2 0.049(4) 0.041(4) 0.057(5) -0.009(4) 0.005(4) -0.019(4)
C18_2 0.054(4) 0.037(4) 0.069(5) -0.016(4) 0.006(4) -0.022(3)
C19_2 0.192(17) 0.106(10) 0.191(17) 0.002(11) 0.017(13) -0.107(11)
C20_2 0.31(3) 0.138(13) 0.127(13) -0.046(11) 0.084(16) -0.168(17)
S5_2 0.0938(7) 0.0847(7) 0.0724(6) -0.0015(5) 0.0128(5) -0.0510(6)
C22_2 0.101(3) 0.092(3) 0.058(2) -0.003(2) 0.008(2) -0.068(3)
C23_2 0.093(3) 0.099(3) 0.064(2) -0.010(2) 0.016(2) -0.068(3)
C24_2 0.081(3) 0.107(3) 0.063(2) -0.016(2) 0.011(2) -0.059(3)
C25_2 0.065(2) 0.118(4) 0.073(3) -0.026(3) 0.011(2) -0.043(3)
S6_2 0.0834(7) 0.1227(10) 0.0717(7) -0.0215(6) -0.0094(6) 0.0104(7)
C27_2 0.073(5) 0.061(5) 0.060(4) -0.011(4) 0.008(4) -0.032(4)
C28_2 0.074(6) 0.057(5) 0.060(4) -0.022(4) 0.007(3) -0.029(4)
C29_2 0.057(2) 0.117(3) 0.061(2) -0.001(2) 0.0005(18) -0.035(2)
C30_2 0.074(2) 0.123(3) 0.084(3) -0.043(2) 0.008(2) -0.052(3)
C17B_2 0.063(6) 0.096(10) 0.151(11) -0.004(8) -0.032(6) -0.020(6)
C18B_2 0.096(7) 0.156(12) 0.188(13) -0.029(11) 0.027(8) -0.070(8)
C19B_2 0.075(5) 0.076(5) 0.058(5) 0.036(4) -0.017(4) -0.050(4)
C20B_2 0.059(4) 0.061(4) 0.037(4) 0.011(3) 0.000(3) -0.039(3)
C27B_2 0.048(5) 0.055(5) 0.072(5) -0.012(4) 0.008(3) -0.023(4)
C28B_2 0.059(5) 0.072(7) 0.065(5) -0.012(5) 0.006(4) -0.040(5)
C50 0.108(3) 0.108(4) 0.121(4) 0.019(3) 0.004(3) -0.051(3)
C51 0.090(3) 0.075(3) 0.070(3) 0.003(2) 0.015(2) -0.047(2)
C52 0.131(4) 0.113(4) 0.058(2) -0.002(3) 0.002(3) -0.072(3)
C53 0.145(4) 0.096(3) 0.076(3) -0.032(3) 0.027(3) -0.065(3)
C54 0.103(3) 0.091(3) 0.089(3) -0.020(3) 0.027(3) -0.048(3)
C55 0.085(3) 0.098(3) 0.078(3) -0.013(2) 0.011(2) -0.051(3)
C56 0.092(3) 0.086(3) 0.066(2) -0.022(2) 0.025(2) -0.054(3)
C60 0.101(11) 0.25(2) 0.135(14) -0.037(14) -0.006(8) -0.054(12)
C61 0.053(5) 0.094(7) 0.049(4) -0.004(4) -0.003(4) -0.019(5)
C62 0.119(11) 0.180(14) 0.064(9) -0.010(8) -0.017(6) -0.095(10)
C63 0.115(8) 0.126(9) 0.072(6) -0.003(5) -0.018(6) -0.086(8)
C64 0.088(13) 0.147(15) 0.083(10) -0.026(9) -0.009(9) -0.018(10)
C65 0.158(12) 0.075(7) 0.095(7) -0.025(5) -0.020(7) -0.046(8)
C66 0.092(7) 0.035(4) 0.069(7) -0.008(4) -0.021(5) -0.040(4)
C70 0.173(19) 0.29(2) 0.106(11) -0.041(15) -0.043(12) 0.089(17)
C71 0.088(9) 0.135(13) 0.056(6) -0.029(7) 0.005(6) -0.012(10)
C72 0.227(18) 0.058(12) 0.078(9) -0.013(8) 0.054(10) -0.107(12)
C73 0.29(3) 0.31(3) 0.122(14) -0.104(19) 0.119(16) -0.25(3)
C74 0.106(13) 0.22(3) 0.067(10) -0.010(11) -0.017(8) 0.105(13)
C75 0.135(10) 0.070(10) 0.076(8) -0.008(7) 0.023(7) -0.055(8)
C76 0.25(2) 0.104(14) 0.089(10) -0.043(9) 0.071(11) -0.131(13)

loop_
_geom_bond_atom_site_label_1
_geom_bond_atom_site_label_2
_geom_bond_distance
_geom_bond_site_symmetry_2
_geom_bond_publ_flag
S1_1 C2_1 1.678(3) . ?
S1_1 C30_1 1.827(3) . ?
S2_1 C5_1 1.679(3) . ?
S2_1 C7_1 1.780(4) . ?
S3_1 C12_1 1.669(4) . ?
S3_1 C10_1 1.870(4) . ?
S4_1 C15_1 1.678(4) . ?
S4_1 C17_1 1.848(3) . ?
S5_1 C22_1 1.668(4) . ?
S5_1 C20_1 1.799(4) . ?
S6_1 C25_1 1.674(3) . ?
S6_1 C27_1 1.831(3) . ?
C2_1 C3_1 1.207(4) . ?
C3_1 C4_1 1.354(4) . ?
C4_1 C5_1 1.203(4) . ?
C7_1 C8_1 1.507(5) . ?
C8_1 C9_1 1.517(5) . ?
C9_1 C10_1 1.494(4) . ?
C12_1 C13_1 1.196(4) . ?
C13_1 C14_1 1.375(5) . ?
C14_1 C15_1 1.198(4) . ?
C17_1 C18_1 1.488(4) . ?
C18_1 C19_1 1.536(4) . ?
C19_1 C20_1 1.511(4) . ?
C22_1 C23_1 1.203(4) . ?
C23_1 C24_1 1.369(5) . ?
C24_1 C25_1 1.196(4) . ?
C27_1 C28_1 1.511(4) . ?
C28_1 C29_1 1.521(4) . ?
C29_1 C30_1 1.513(4) . ?
S1_2 C2_2 1.669(4) . ?
S1_2 C30_2 1.815(4) . ?
C2_2 C3_2 1.198(4) . ?
C3_2 C4_2 1.375(5) . ?
C4_2 C5_2 1.205(4) . ?
C5_2 S2_2 1.678(4) . ?
S2_2 C7_2 1.816(3) . ?
C7_2 C8_2 1.508(4) . ?
C8_2 C9_2 1.517(4) . ?
C9_2 C10_2 1.517(4) . ?
C10_2 S3_2 1.821(3) . ?
S3_2 C12_2 1.678(4) . ?
C12_2 C13_2 1.198(4) . ?
C13_2 C14_2 1.358(5) . ?
C14_2 C15_2 1.202(4) . ?
C15_2 S4_2 1.672(4) . ?
S4_2 C17_2 1.831(7) . ?
S4_2 C17B_2 1.848(9) . ?
C17_2 C18_2 1.564(8) . ?
C18_2 C19_2 1.526(12) . ?
C19_2 C20_2 1.397(13) . ?
C20_2 S5_2 1.863(12) . ?
S5_2 C22_2 1.669(4) . ?
S5_2 C20B_2 1.843(6) . ?
C22_2 C23_2 1.204(5) . ?
C23_2 C24_2 1.373(6) . ?
C24_2 C25_2 1.199(5) . ?
C25_2 S6_2 1.667(5) . ?
S6_2 C27B_2 1.851(6) . ?
S6_2 C27_2 1.939(7) . ?
C27_2 C28_2 1.491(9) . ?
C28_2 C29_2 1.591(7) . ?
C29_2 C30_2 1.495(5) . ?
C29_2 C28B_2 1.570(8) . ?
C17B_2 C18B_2 1.452(12) . ?
C18B_2 C19B_2 1.583(12) . ?
C19B_2 C20B_2 1.545(9) . ?
C27B_2 C28B_2 1.506(9) . ?
C50 C51 1.495(5) . ?
C51 C56 1.375(5) . ?
C51 C52 1.403(5) . ?
C52 C53 1.393(5) . ?
C53 C54 1.357(5) . ?
C54 C55 1.355(5) . ?
C55 C56 1.375(5) . ?
C60 C61 1.440(12) . ?
C61 C62 1.3900 . ?
C61 C66 1.3900 . ?
C62 C63 1.3900 . ?
C63 C64 1.3900 . ?
C64 C65 1.3900 . ?
C65 C66 1.3900 . ?
C70 C71 1.431(12) . ?
C71 C72 1.3900 . ?
C71 C76 1.3900 . ?
C72 C73 1.3900 . ?
C72 C74 1.95(3) 2_576 ?
C73 C74 1.3900 . ?
C74 C75 1.3900 . ?
C74 C72 1.95(2) 2_576 ?
C75 C76 1.3900 . ?
